data_4038292
loop_
_publ_author_name
'Blasius, Clemens'
'Ren, Bing-Tao'
'B\"urgy, David'
'Liu, Yan-Kai'
'Li, Bin'
'Michalsky, Ina'
'Wadepohl, Hubert'
'Deng, Qing-Hai'
'Gade, Lutz H.'

_publ_section_title
;
 Expanding the Boxmi Ligand Family: Synthesis and Application of New NON
 and NSN Ligands.
;
_journal_name_full 'The Journal of organic chemistry'
_journal_paper_doi 10.1021/acs.joc.0c00751
_journal_year 2020
_chemical_absolute_configuration ad
_chemical_formula_moiety 'C28 H22 N2 O2 S'
_chemical_formula_sum 'C28 H22 N2 O2 S'
_chemical_formula_weight 450.53
_space_group_crystal_system monoclinic
_space_group_IT_number 4
_space_group_name_Hall 'P 2yb'
_space_group_name_H-M_alt 'P 1 21 1'
_atom_sites_solution_hydrogens geom
_atom_sites_solution_primary iterative
_atom_sites_solution_secondary difmap
_audit_block_code ga_db3
_audit_creation_date 2019-09-24
_audit_creation_method
;
encif (version 1.102)

encifer (version_id = 257312.64)

Olex2 1.2
(compiled May 29 2018 13:30:08 for OlexSys, GUI svn.r5506)
;
_audit_update_record '24.09.2019 13:43:07 CEST UTC+02:00  encif 1.102'
_cell_angle_alpha 90
_cell_angle_beta 100.951(2)
_cell_angle_gamma 90
_cell_formula_units_Z 4
_cell_length_a 5.68294(15)
_cell_length_b 34.9964(6)
_cell_length_c 11.1399(3)
_cell_measurement_reflns_used 10094
_cell_measurement_temperature 120(1)
_cell_measurement_theta_max 28.3320
_cell_measurement_theta_min 2.5470
_cell_volume 2175.19(9)
_computing_cell_refinement 'CrysAlisPro 1.171.40.59a (Rigaku OD, 2019)'
_computing_data_collection 'CrysAlisPro 1.171.40.59a (Rigaku OD, 2019)'
_computing_data_reduction 'CrysAlisPro 1.171.40.59a (Rigaku OD, 2019)'
_computing_publication_material 'encif (Wadepohl, 2009-19); encifer 1.7.x (CCDC, 2019)'
_computing_structure_refinement 'ShelXL (Sheldrick, 2015)'
_computing_structure_solution 'SUPERFLIP (Palatinus, 2007-2009)'
_diffrn_ambient_environment N~2~
_diffrn_ambient_temperature 120(1)
_diffrn_detector 'CCD plate'
_diffrn_detector_area_resol_mean 7.9621
_diffrn_detector_type Eos
_diffrn_measured_fraction_theta_full 0.999
_diffrn_measured_fraction_theta_max 0.967
_diffrn_measurement_details
;
List of Runs (angles in degrees, time in seconds):

  # Type    Start    End  Width  t~exp~   \w     \q     \k     \f   Frames
--------------------------------------------------------------------------
  1  \w    -45.00  41.00   0.50   15.00    --  -25.00  57.00 150.00  172
  2  \w     -5.00  20.00   0.50   15.00    --   28.00  82.00 -95.38   50
  3  \w     -5.00  20.00   0.50   15.00    --   28.00  82.00 -33.27   50
  4  \w    -37.00  56.00   0.50   15.00    --   31.15 -38.00 -60.00  186
  5  \w    -15.00  73.00   0.50   15.00    --   31.15 -99.00 -90.00  176
  6  \w     11.00  38.00   0.50   15.00    --   31.15  57.00   0.00   54
  7  \w     67.00  97.00   0.50   15.00    --   31.15  66.00-106.28   60
  8  \w    -36.00  49.00   0.50   15.00    --   31.15 -57.00 150.00  170
  9  \w      6.00 101.00   0.50   15.00    --   31.15  38.00-120.00  190
 10  \w     72.00  98.00   0.50   15.00    --   31.15  72.00  30.46   52
 11  \w    -34.00  -8.00   0.50   15.00    --   31.15 -77.00 -60.00   52
 12  \w    -34.00  15.00   0.50   15.00    --   31.15 -77.00 120.00   98
 13  \w     35.00  61.00   0.50   15.00    --   31.15 -77.00 120.00   52
 14  \w      6.00 101.00   0.50   15.00    --   31.15  38.00  30.00  190
 15  \w      3.00  86.00   0.50   15.00    --   31.15  73.00  95.67  166
 16  \w      4.00  54.00   0.50   15.00    --   31.15  71.00 169.86  100
 17  \w      7.00  41.00   0.50   15.00    --   31.15  73.00 -54.98   68
 18  \w     49.00  75.00   0.50   15.00    --   31.15  73.00 -54.98   52
 19  \w     43.00  71.00   0.50   15.00    --   31.15 -99.00 -30.00   56
 20  \w     11.00  44.00   0.50   15.00    --   31.15  72.00  30.46   66
 21  \w    -14.00  72.00   0.50   15.00    --   31.15 -99.00  90.00  172
 22  \w      8.00  47.00   0.50   15.00    --   31.15  66.00-106.28   78
 23  \w     70.00  96.00   0.50   15.00    --   31.15  69.00  52.49   52
;
_diffrn_measurement_device 'four-circle diffractometer'
_diffrn_measurement_device_type 'Agilent SuperNova, Dual, Cu at home/near, Eos'
_diffrn_measurement_method '\w scans'
_diffrn_measurement_specimen_support 'polyimid foil'
_diffrn_orient_matrix_type 'CrysAlisPro convention (1999,Acta A55,543-557)'
_diffrn_orient_matrix_UB_11 0.0517607000
_diffrn_orient_matrix_UB_12 -0.0018326000
_diffrn_orient_matrix_UB_13 -0.0528579000
_diffrn_orient_matrix_UB_21 0.0504829000
_diffrn_orient_matrix_UB_22 0.0185173000
_diffrn_orient_matrix_UB_23 0.0104442000
_diffrn_orient_matrix_UB_31 0.1045585000
_diffrn_orient_matrix_UB_32 -0.0080358000
_diffrn_orient_matrix_UB_33 0.0360908000
_diffrn_radiation_collimation 'focusing mirrors'
_diffrn_radiation_monochromator mirror
_diffrn_radiation_probe x-ray
_diffrn_radiation_type 'Mo K\a'
_diffrn_radiation_wavelength 0.71073
_diffrn_radiation_xray_symbol K-L~2,3~
_diffrn_reflns_av_R_equivalents 0.0972
_diffrn_reflns_av_unetI/netI 0.1063
_diffrn_reflns_Laue_measured_fraction_full 0.999
_diffrn_reflns_Laue_measured_fraction_max 0.967
_diffrn_reflns_limit_h_max 8
_diffrn_reflns_limit_h_min -8
_diffrn_reflns_limit_k_max 54
_diffrn_reflns_limit_k_min -54
_diffrn_reflns_limit_l_max 17
_diffrn_reflns_limit_l_min -17
_diffrn_reflns_number 70077
_diffrn_reflns_point_group_measured_fraction_full 0.999
_diffrn_reflns_point_group_measured_fraction_max 0.951
_diffrn_reflns_theta_full 25.242
_diffrn_reflns_theta_max 34.155
_diffrn_reflns_theta_min 2.196
_diffrn_source 'microfocus X-Ray tube'
_diffrn_source_type 'Agilent SuperNova (Mo) X-ray Source'
_exptl_absorpt_coefficient_mu 0.179
_exptl_absorpt_correction_T_max 1.000
_exptl_absorpt_correction_T_min 0.803
_exptl_absorpt_correction_type gaussian
_exptl_absorpt_process_details
;
CrysAlisPro 1.171.40.59a (Rigaku Oxford Diffraction, 2019)
Numerical absorption correction based on gaussian integration over
 a multifaceted crystal model (Busing & Levy, 1957).
Empirical absorption correction using spherical harmonics,
 implemented in SCALE3 ABSPACK scaling algorithm.
;
_exptl_crystal_colour bronze
_exptl_crystal_density_diffrn 1.376
_exptl_crystal_description irregular
_exptl_crystal_F_000 944
_exptl_crystal_size_max 0.155
_exptl_crystal_size_mid 0.093
_exptl_crystal_size_min 0.057
_refine_diff_density_max 0.413
_refine_diff_density_min -0.329
_refine_diff_density_rms 0.063
_refine_ls_abs_structure_details
;
 Flack x determined using 3773 quotients [(I+)-(I-)]/[(I+)+(I-)]
 (Parsons, Flack and Wagner, Acta Cryst. B69 (2013) 249-259).
;
_refine_ls_abs_structure_Flack -0.02(4)
_refine_ls_extinction_method none
_refine_ls_goodness_of_fit_ref 1.018
_refine_ls_hydrogen_treatment constr
_refine_ls_matrix_type full
_refine_ls_number_parameters 595
_refine_ls_number_reflns 17031
_refine_ls_number_restraints 1
_refine_ls_restrained_S_all 1.018
_refine_ls_R_factor_all 0.1154
_refine_ls_R_factor_gt 0.0625
_refine_ls_shift/su_max 0.000
_refine_ls_shift/su_mean 0.000
_refine_ls_structure_factor_coef Fsqd
_refine_ls_weighting_details 'w=1/[\s^2^(Fo^2^)+(0.0384P)^2^+0.0258P] where P=(Fo^2^+2Fc^2^)/3'
_refine_ls_weighting_scheme calc
_refine_ls_wR_factor_gt 0.1013
_refine_ls_wR_factor_ref 0.1194
_reflns_Friedel_coverage 0.941
_reflns_Friedel_fraction_full 0.999
_reflns_Friedel_fraction_max 0.934
_reflns_number_gt 11110
_reflns_number_total 17031
_reflns_threshold_expression 'I > 2\s(I)'
_cod_data_source_file jo0c00751_si_002.cif
_cod_data_source_block ga_db3
_cod_original_cell_volume 2175.18(9)
_cod_original_sg_symbol_H-M 'P 21'
_cod_database_code 4038292
_audit_block_refno 3424
_audit_block_usercomment 'DB050K2, irregular, bronze'
_chemical_oxdiff_formula 'C28 H22 N2 O2 S'
_chemical_oxdiff_usercomment 'DB050K2, irregular, bronze'
_shelx_space_group_comment
;
The symmetry employed for this shelxl refinement is uniquely defined
by the following loop, which should always be used as a source of
symmetry information in preference to the above space-group names.
They are only intended as comments.
;
_shelx_estimated_absorpt_t_max 0.982
_shelx_estimated_absorpt_t_min 0.982
_reflns_odcompleteness_completeness 99.94
_reflns_odcompleteness_iscentric 1
_reflns_odcompleteness_theta 32.50
_shelxl_version_number 2018/3
_olex2_refinement_description
;
1. Fixed Uiso
 At 1.2 times of:
  All C(H) groups, All C(H,H) groups
2.a Ternary CH refined with riding coordinates:
 C1(H1), C16(H16), C51(H51), C66(H66)
2.b Secondary CH2 refined with riding coordinates:
 C2(H2A,H2B), C15(H15A,H15B), C52(H52A,H52B), C65(H65A,H65B)
2.c Aromatic/amide H refined with riding coordinates:
 C4(H4), C7(H7), C8(H8), C9(H9), C10(H10), C13(H13), C18(H18), C19(H19),
 C20(H20), C21(H21), C22(H22), C24(H24), C25(H25), C26(H26), C27(H27), C28(H28),
  C54(H54), C57(H57), C58(H58), C59(H59), C60(H60), C63(H63), C68(H68),
 C69(H69), C70(H70), C71(H71), C72(H72), C74(H74), C75(H75), C76(H76), C77(H77),
  C78(H78)
;
_oxdiff_exptl_absorpt_empirical_details
;
Empirical correction (ABSPACK) includes:
- Absorption correction using spherical harmonics
- Frame scaling
;
_oxdiff_exptl_absorpt_empirical_full_max 1.173
_oxdiff_exptl_absorpt_empirical_full_min 0.838
_cell_oxdiff_length_a 5.68297(16)
_cell_oxdiff_length_b 34.9948(5)
_cell_oxdiff_length_c 11.1400(3)
_cell_oxdiff_angle_alpha 90.0119(16)
_cell_oxdiff_angle_beta 100.943(2)
_cell_oxdiff_angle_gamma 89.9920(17)
_cell_oxdiff_volume 2175.18(9)
_cell_oxdiff_measurement_reflns_used 10094

loop_
_symmetry_equiv_pos_as_xyz
'x, y, z'
'-x, y+1/2, -z'

loop_
_atom_site_label
_atom_site_type_symbol
_atom_site_fract_x
_atom_site_fract_y
_atom_site_fract_z
_atom_site_U_iso_or_equiv
_atom_site_adp_type
_atom_site_occupancy
_atom_site_site_symmetry_order
_atom_site_calc_flag
_atom_site_refinement_flags_posn
_atom_site_refinement_flags_adp
_atom_site_refinement_flags_occupancy
_atom_site_disorder_assembly
_atom_site_disorder_group
S1 S -0.10368(14) -0.25066(2) -0.80024(7) 0.02049(16) Uani 1 1 d . . . . .
O1 O 0.4307(4) -0.25258(7) -1.0585(2) 0.0250(5) Uani 1 1 d . . . . .
O2 O -0.6078(4) -0.27657(7) -0.5458(2) 0.0273(5) Uani 1 1 d . . . . .
N1 N 0.1643(5) -0.28800(8) -0.9781(2) 0.0240(6) Uani 1 1 d . . . . .
N2 N -0.4592(5) -0.29271(8) -0.7142(3) 0.0243(6) Uani 1 1 d . . . . .
C1 C 0.2753(6) -0.31451(10) -1.0549(3) 0.0231(7) Uani 1 1 d . . . . .
H1 H 0.385909 -0.331820 -0.999067 0.028 Uiso 1 1 calc R . . . .
C2 C 0.4290(7) -0.28870(10) -1.1212(3) 0.0271(7) Uani 1 1 d . . . . .
H2A H 0.593320 -0.299002 -1.113944 0.033 Uiso 1 1 calc R . . . .
H2B H 0.356107 -0.286076 -1.208921 0.033 Uiso 1 1 calc R . . . .
C3 C 0.2686(6) -0.25604(9) -0.9836(3) 0.0210(7) Uani 1 1 d . . . . .
C4 C 0.2467(6) -0.22148(9) -0.9139(3) 0.0219(7) Uani 1 1 d . . . . .
H4 H 0.342215 -0.200261 -0.927866 0.026 Uiso 1 1 calc R . . . .
C5 C 0.1050(6) -0.21682(9) -0.8324(3) 0.0194(6) Uani 1 1 d . . . . .
C6 C 0.1028(6) -0.18271(9) -0.7561(3) 0.0196(6) Uani 1 1 d . . . . .
C7 C 0.2519(6) -0.15101(9) -0.7531(3) 0.0232(7) Uani 1 1 d . . . . .
H7 H 0.365927 -0.149632 -0.805281 0.028 Uiso 1 1 calc R . . . .
C8 C 0.2312(6) -0.12159(10) -0.6730(3) 0.0262(7) Uani 1 1 d . . . . .
H8 H 0.332615 -0.099893 -0.669915 0.031 Uiso 1 1 calc R . . . .
C9 C 0.0640(6) -0.12331(9) -0.5968(3) 0.0241(7) Uani 1 1 d . . . . .
H9 H 0.051272 -0.102690 -0.542969 0.029 Uiso 1 1 calc R . . . .
C10 C -0.0839(6) -0.15472(9) -0.5987(3) 0.0214(7) Uani 1 1 d . . . . .
H10 H -0.197855 -0.155839 -0.546537 0.026 Uiso 1 1 calc R . . . .
C11 C -0.0635(6) -0.18487(9) -0.6786(3) 0.0187(6) Uani 1 1 d . . . . .
C12 C -0.1964(6) -0.22100(9) -0.6897(3) 0.0195(6) Uani 1 1 d . . . . .
C13 C -0.3593(6) -0.23093(9) -0.6226(3) 0.0225(7) Uani 1 1 d . . . . .
H13 H -0.399927 -0.212966 -0.565897 0.027 Uiso 1 1 calc R . . . .
C14 C -0.4756(6) -0.26781(9) -0.6329(3) 0.0210(7) Uani 1 1 d . . . . .
C15 C -0.6872(7) -0.31566(10) -0.5706(3) 0.0305(8) Uani 1 1 d . . . . .
H15A H -0.864031 -0.317452 -0.582637 0.037 Uiso 1 1 calc R . . . .
H15B H -0.615652 -0.332769 -0.502621 0.037 Uiso 1 1 calc R . . . .
C16 C -0.5980(6) -0.32618(9) -0.6897(3) 0.0227(7) Uani 1 1 d . . . . .
H16 H -0.739674 -0.329084 -0.757669 0.027 Uiso 1 1 calc R . . . .
C17 C 0.0901(6) -0.33931(9) -1.1366(3) 0.0238(7) Uani 1 1 d . . . . .
C18 C 0.1069(7) -0.34807(11) -1.2557(3) 0.0320(8) Uani 1 1 d . . . . .
H18 H 0.236280 -0.338066 -1.288871 0.038 Uiso 1 1 calc R . . . .
C19 C -0.0617(7) -0.37121(11) -1.3277(3) 0.0388(9) Uani 1 1 d . . . . .
H19 H -0.047475 -0.376696 -1.409547 0.047 Uiso 1 1 calc R . . . .
C20 C -0.2496(7) -0.38626(11) -1.2812(3) 0.0354(9) Uani 1 1 d . . . . .
H20 H -0.365698 -0.401944 -1.330649 0.042 Uiso 1 1 calc R . . . .
C21 C -0.2674(6) -0.37829(10) -1.1612(4) 0.0330(8) Uani 1 1 d . . . . .
H21 H -0.395154 -0.388777 -1.127820 0.040 Uiso 1 1 calc R . . . .
C22 C -0.0985(6) -0.35498(10) -1.0899(3) 0.0277(7) Uani 1 1 d . . . . .
H22 H -0.112142 -0.349640 -1.007926 0.033 Uiso 1 1 calc R . . . .
C23 C -0.4449(6) -0.36214(9) -0.6827(3) 0.0223(7) Uani 1 1 d . . . . .
C24 C -0.2521(6) -0.36302(10) -0.7435(3) 0.0255(7) Uani 1 1 d . . . . .
H24 H -0.216910 -0.341266 -0.787967 0.031 Uiso 1 1 calc R . . . .
C25 C -0.1114(6) -0.39560(11) -0.7394(3) 0.0315(8) Uani 1 1 d . . . . .
H25 H 0.017966 -0.396114 -0.782333 0.038 Uiso 1 1 calc R . . . .
C26 C -0.1574(7) -0.42727(11) -0.6736(3) 0.0332(8) Uani 1 1 d . . . . .
H26 H -0.057802 -0.449220 -0.669160 0.040 Uiso 1 1 calc R . . . .
C27 C -0.3509(7) -0.42667(10) -0.6141(3) 0.0319(8) Uani 1 1 d . . . . .
H27 H -0.385586 -0.448477 -0.569733 0.038 Uiso 1 1 calc R . . . .
C28 C -0.4932(6) -0.39449(10) -0.6191(3) 0.0269(7) Uani 1 1 d . . . . .
H28 H -0.625887 -0.394462 -0.578478 0.032 Uiso 1 1 calc R . . . .
S51 S -0.19358(14) -0.61497(2) -0.84985(7) 0.02069(16) Uani 1 1 d . . . . .
O51 O 0.3261(4) -0.61382(7) -1.1152(2) 0.0264(5) Uani 1 1 d . . . . .
O52 O -0.5388(4) -0.57106(6) -0.7484(2) 0.0252(5) Uani 1 1 d . . . . .
N51 N 0.0682(5) -0.57867(8) -1.0266(2) 0.0232(6) Uani 1 1 d . . . . .
N52 N -0.7318(5) -0.59276(8) -0.6013(2) 0.0226(6) Uani 1 1 d . . . . .
C51 C 0.1482(6) -0.55274(10) -1.1166(3) 0.0245(7) Uani 1 1 d . . . . .
H51 H 0.007787 -0.546649 -1.182575 0.029 Uiso 1 1 calc R . . . .
C52 C 0.3293(7) -0.57675(10) -1.1717(3) 0.0281(8) Uani 1 1 d . . . . .
H52A H 0.279608 -0.578655 -1.261593 0.034 Uiso 1 1 calc R . . . .
H52B H 0.491386 -0.565320 -1.152166 0.034 Uiso 1 1 calc R . . . .
C53 C 0.1759(5) -0.61040(10) -1.0330(3) 0.0207(6) Uani 1 1 d . . . . .
C54 C 0.1640(6) -0.64434(9) -0.9600(3) 0.0218(7) Uani 1 1 d . . . . .
H54 H 0.266282 -0.665059 -0.970349 0.026 Uiso 1 1 calc R . . . .
C55 C 0.0182(5) -0.64875(9) -0.8781(3) 0.0197(6) Uani 1 1 d . . . . .
C56 C 0.0169(6) -0.68223(9) -0.8001(3) 0.0204(7) Uani 1 1 d . . . . .
C57 C 0.1638(6) -0.71456(10) -0.7960(3) 0.0250(7) Uani 1 1 d . . . . .
H57 H 0.277484 -0.716475 -0.848178 0.030 Uiso 1 1 calc R . . . .
C58 C 0.1410(6) -0.74361(10) -0.7150(3) 0.0269(8) Uani 1 1 d . . . . .
H58 H 0.240571 -0.765554 -0.711082 0.032 Uiso 1 1 calc R . . . .
C59 C -0.0277(6) -0.74095(10) -0.6385(3) 0.0253(7) Uani 1 1 d . . . . .
H59 H -0.042099 -0.761221 -0.583595 0.030 Uiso 1 1 calc R . . . .
C60 C -0.1723(6) -0.70943(9) -0.6419(3) 0.0226(7) Uani 1 1 d . . . . .
H60 H -0.286882 -0.707831 -0.590176 0.027 Uiso 1 1 calc R . . . .
C61 C -0.1488(6) -0.67961(9) -0.7229(3) 0.0194(6) Uani 1 1 d . . . . .
C62 C -0.2825(5) -0.64351(9) -0.7357(3) 0.0187(6) Uani 1 1 d . . . . .
C63 C -0.4456(6) -0.63402(9) -0.6676(3) 0.0216(7) Uani 1 1 d . . . . .
H63 H -0.475391 -0.652754 -0.610564 0.026 Uiso 1 1 calc R . . . .
C64 C -0.5809(6) -0.59903(9) -0.6700(3) 0.0212(7) Uani 1 1 d . . . . .
C65 C -0.7149(6) -0.54137(10) -0.7392(3) 0.0261(7) Uani 1 1 d . . . . .
H65A H -0.840053 -0.540419 -0.814241 0.031 Uiso 1 1 calc R . . . .
H65B H -0.637266 -0.516003 -0.725874 0.031 Uiso 1 1 calc R . . . .
C66 C -0.8228(6) -0.55332(9) -0.6279(3) 0.0210(7) Uani 1 1 d . . . . .
H66 H -1.001589 -0.553752 -0.651105 0.025 Uiso 1 1 calc R . . . .
C67 C 0.2466(6) -0.51596(9) -1.0560(3) 0.0222(7) Uani 1 1 d . . . . .
C68 C 0.0999(6) -0.48422(10) -1.0621(3) 0.0283(7) Uani 1 1 d . . . . .
H68 H -0.060571 -0.485838 -1.105645 0.034 Uiso 1 1 calc R . . . .
C69 C 0.1819(7) -0.45006(11) -1.0060(3) 0.0372(9) Uani 1 1 d . . . . .
H69 H 0.078001 -0.428616 -1.010932 0.045 Uiso 1 1 calc R . . . .
C70 C 0.4154(7) -0.44742(11) -0.9431(3) 0.0346(9) Uani 1 1 d . . . . .
H70 H 0.473129 -0.424091 -0.904827 0.042 Uiso 1 1 calc R . . . .
C71 C 0.5648(7) -0.47882(11) -0.9360(3) 0.0308(8) Uani 1 1 d . . . . .
H71 H 0.725379 -0.477108 -0.892639 0.037 Uiso 1 1 calc R . . . .
C72 C 0.4802(6) -0.51295(10) -0.9922(3) 0.0269(7) Uani 1 1 d . . . . .
H72 H 0.583772 -0.534436 -0.986859 0.032 Uiso 1 1 calc R . . . .
C73 C -0.7476(6) -0.52774(9) -0.5183(3) 0.0203(6) Uani 1 1 d . . . . .
C74 C -0.9103(6) -0.50253(10) -0.4819(3) 0.0277(7) Uani 1 1 d . . . . .
H74 H -1.071530 -0.501981 -0.524874 0.033 Uiso 1 1 calc R . . . .
C75 C -0.8389(7) -0.47823(11) -0.3833(3) 0.0336(8) Uani 1 1 d . . . . .
H75 H -0.951125 -0.460934 -0.360142 0.040 Uiso 1 1 calc R . . . .
C76 C -0.6073(7) -0.47891(11) -0.3189(3) 0.0330(8) Uani 1 1 d . . . . .
H76 H -0.559549 -0.462344 -0.251092 0.040 Uiso 1 1 calc R . . . .
C77 C -0.4436(7) -0.50413(10) -0.3540(3) 0.0303(8) Uani 1 1 d . . . . .
H77 H -0.283142 -0.504834 -0.310003 0.036 Uiso 1 1 calc R . . . .
C78 C -0.5143(6) -0.52824(9) -0.4531(3) 0.0243(7) Uani 1 1 d . . . . .
H78 H -0.401277 -0.545326 -0.476558 0.029 Uiso 1 1 calc R . . . .

loop_
_atom_site_aniso_label
_atom_site_aniso_U_11
_atom_site_aniso_U_22
_atom_site_aniso_U_33
_atom_site_aniso_U_23
_atom_site_aniso_U_13
_atom_site_aniso_U_12
S1 0.0250(4) 0.0157(4) 0.0213(4) -0.0020(3) 0.0055(3) -0.0014(3)
O1 0.0273(12) 0.0231(12) 0.0271(12) -0.0047(10) 0.0119(10) -0.0019(11)
O2 0.0339(13) 0.0222(13) 0.0295(12) -0.0050(10) 0.0155(11) -0.0082(10)
N1 0.0305(16) 0.0207(15) 0.0227(14) -0.0037(11) 0.0096(12) -0.0010(12)
N2 0.0296(16) 0.0194(14) 0.0258(14) 0.0008(11) 0.0103(12) -0.0025(12)
C1 0.0270(18) 0.0189(16) 0.0247(16) -0.0005(13) 0.0077(13) 0.0036(13)
C2 0.0329(19) 0.0194(17) 0.0311(18) -0.0047(14) 0.0111(15) 0.0007(14)
C3 0.0254(16) 0.0196(17) 0.0180(14) 0.0008(12) 0.0040(12) 0.0025(13)
C4 0.0264(17) 0.0158(16) 0.0235(16) -0.0014(12) 0.0046(14) -0.0008(13)
C5 0.0216(16) 0.0143(15) 0.0213(15) 0.0034(12) 0.0017(12) -0.0012(12)
C6 0.0250(17) 0.0151(15) 0.0181(15) -0.0011(12) 0.0029(13) 0.0007(12)
C7 0.0252(17) 0.0206(17) 0.0241(16) -0.0019(13) 0.0057(13) -0.0027(13)
C8 0.0290(18) 0.0204(17) 0.0295(17) -0.0040(14) 0.0065(14) -0.0065(14)
C9 0.0301(18) 0.0181(16) 0.0230(16) -0.0031(12) 0.0028(13) -0.0012(13)
C10 0.0249(17) 0.0206(17) 0.0191(15) -0.0010(12) 0.0051(13) 0.0019(13)
C11 0.0209(16) 0.0167(15) 0.0175(14) -0.0006(12) 0.0014(12) 0.0013(12)
C12 0.0220(16) 0.0158(15) 0.0194(15) -0.0006(12) 0.0008(13) 0.0015(12)
C13 0.0239(17) 0.0189(16) 0.0247(16) -0.0028(13) 0.0049(14) -0.0005(13)
C14 0.0222(16) 0.0205(16) 0.0216(15) 0.0032(12) 0.0075(13) 0.0001(13)
C15 0.036(2) 0.0225(18) 0.0356(19) -0.0007(15) 0.0148(16) -0.0059(15)
C16 0.0263(17) 0.0190(16) 0.0245(16) 0.0000(13) 0.0090(14) -0.0040(13)
C17 0.0270(17) 0.0188(16) 0.0254(16) 0.0004(12) 0.0045(13) 0.0057(13)
C18 0.035(2) 0.032(2) 0.0310(18) -0.0065(15) 0.0098(16) -0.0053(16)
C19 0.048(2) 0.039(2) 0.032(2) -0.0120(17) 0.0123(18) -0.0059(19)
C20 0.039(2) 0.029(2) 0.035(2) -0.0073(15) 0.0008(17) -0.0035(16)
C21 0.029(2) 0.0259(19) 0.045(2) 0.0013(16) 0.0095(17) -0.0008(15)
C22 0.0357(19) 0.0211(17) 0.0277(17) 0.0009(14) 0.0093(15) 0.0044(14)
C23 0.0249(17) 0.0174(15) 0.0231(15) -0.0019(12) 0.0008(13) -0.0042(12)
C24 0.0273(17) 0.0202(16) 0.0289(17) -0.0023(13) 0.0047(14) -0.0052(13)
C25 0.0271(19) 0.034(2) 0.0320(19) -0.0054(16) 0.0028(15) 0.0037(15)
C26 0.038(2) 0.0237(19) 0.035(2) -0.0030(15) -0.0014(16) 0.0078(16)
C27 0.040(2) 0.0233(19) 0.030(2) 0.0037(15) 0.0002(16) -0.0007(16)
C28 0.0327(19) 0.0226(17) 0.0242(16) 0.0009(13) 0.0023(14) -0.0022(14)
S51 0.0239(4) 0.0179(4) 0.0210(4) 0.0001(3) 0.0062(3) 0.0000(3)
O51 0.0328(13) 0.0234(12) 0.0264(11) -0.0021(10) 0.0146(10) -0.0018(11)
O52 0.0318(13) 0.0213(12) 0.0252(12) 0.0051(9) 0.0124(10) 0.0049(10)
N51 0.0273(15) 0.0197(14) 0.0239(14) -0.0024(11) 0.0082(12) -0.0052(12)
N52 0.0260(15) 0.0186(14) 0.0248(14) 0.0004(11) 0.0085(12) -0.0002(11)
C51 0.0299(18) 0.0242(18) 0.0194(16) -0.0011(13) 0.0045(13) -0.0042(14)
C52 0.038(2) 0.0260(18) 0.0235(16) -0.0044(14) 0.0130(15) -0.0085(16)
C53 0.0195(15) 0.0244(17) 0.0186(14) -0.0027(13) 0.0049(12) -0.0038(13)
C54 0.0237(16) 0.0196(16) 0.0222(15) -0.0035(13) 0.0048(13) 0.0006(13)
C55 0.0203(15) 0.0186(15) 0.0198(15) -0.0029(12) 0.0027(12) -0.0022(12)
C56 0.0188(16) 0.0184(16) 0.0233(16) -0.0027(12) 0.0021(13) -0.0026(12)
C57 0.0232(17) 0.0244(18) 0.0283(17) -0.0015(14) 0.0077(14) 0.0002(14)
C58 0.0279(18) 0.0207(18) 0.0317(18) 0.0007(14) 0.0046(15) 0.0042(14)
C59 0.0309(19) 0.0196(17) 0.0249(16) 0.0038(13) 0.0040(14) -0.0019(14)
C60 0.0255(17) 0.0202(17) 0.0224(16) -0.0009(13) 0.0055(13) -0.0011(13)
C61 0.0214(16) 0.0165(15) 0.0196(15) -0.0031(12) 0.0020(13) -0.0021(12)
C62 0.0204(15) 0.0170(15) 0.0177(14) 0.0000(12) 0.0007(12) -0.0033(12)
C63 0.0246(17) 0.0191(16) 0.0205(15) -0.0007(12) 0.0031(13) -0.0007(13)
C64 0.0231(17) 0.0195(16) 0.0204(15) 0.0008(12) 0.0026(13) -0.0026(13)
C65 0.0346(19) 0.0214(17) 0.0226(16) 0.0008(13) 0.0063(14) 0.0062(15)
C66 0.0242(16) 0.0191(16) 0.0203(15) 0.0016(12) 0.0054(13) 0.0017(12)
C67 0.0280(17) 0.0203(16) 0.0193(15) 0.0004(12) 0.0073(13) -0.0018(13)
C68 0.0300(19) 0.0288(19) 0.0250(17) -0.0039(14) 0.0024(14) 0.0039(15)
C69 0.051(2) 0.0236(18) 0.036(2) -0.0062(15) 0.0061(18) 0.0109(17)
C70 0.049(2) 0.0225(18) 0.033(2) -0.0077(15) 0.0102(17) -0.0070(17)
C71 0.0292(19) 0.035(2) 0.0282(18) -0.0090(15) 0.0060(15) -0.0080(16)
C72 0.0298(18) 0.0235(17) 0.0279(17) -0.0021(13) 0.0064(14) -0.0002(14)
C73 0.0254(16) 0.0168(15) 0.0205(15) 0.0045(12) 0.0086(12) 0.0022(12)
C74 0.0284(18) 0.0270(18) 0.0292(17) -0.0008(14) 0.0095(14) 0.0052(14)
C75 0.042(2) 0.0256(18) 0.037(2) -0.0040(15) 0.0171(17) 0.0042(16)
C76 0.052(2) 0.0257(18) 0.0231(17) -0.0018(14) 0.0120(17) -0.0094(17)
C77 0.034(2) 0.0266(18) 0.0270(17) 0.0052(14) -0.0017(15) -0.0050(15)
C78 0.0273(17) 0.0196(16) 0.0259(16) 0.0034(13) 0.0045(13) 0.0019(13)

loop_
_atom_type_symbol
_atom_type_description
_atom_type_scat_dispersion_real
_atom_type_scat_dispersion_imag
_atom_type_scat_source
C C 0.0033 0.0016 'International Tables Vol C Tables 4.2.6.8 and 6.1.1.4'
H H 0.0000 0.0000 'International Tables Vol C Tables 4.2.6.8 and 6.1.1.4'
N N 0.0061 0.0033 'International Tables Vol C Tables 4.2.6.8 and 6.1.1.4'
O O 0.0106 0.0060 'International Tables Vol C Tables 4.2.6.8 and 6.1.1.4'
S S 0.1246 0.1234 'International Tables Vol C Tables 4.2.6.8 and 6.1.1.4'

loop_
_exptl_crystal_face_index_h
_exptl_crystal_face_index_k
_exptl_crystal_face_index_l
_exptl_crystal_face_perp_dist
-6 14 -7 0.0435
2 12 -15 0.0238
7 9 -11 0.0261
0 -49 -2 0.0586
7 -6 -9 0.0238
6 -14 7 0.0435
-6 1 12 0.0309
6 7 8 0.0508
-2 -12 15 0.0461
5 26 7 0.0588
0 49 2 0.0829

loop_
_geom_angle_atom_site_label_1
_geom_angle_atom_site_label_2
_geom_angle_atom_site_label_3
_geom_angle
_geom_angle_site_symmetry_1
_geom_angle_site_symmetry_3
_geom_angle_publ_flag
C5 S1 C12 92.76(15) . . ?
C3 O1 C2 106.0(3) . . ?
C14 O2 C15 105.6(2) . . ?
C3 N1 C1 105.6(3) . . ?
C14 N2 C16 107.5(3) . . ?
N1 C1 H1 107.9 . . ?
N1 C1 C2 104.6(3) . . ?
N1 C1 C17 112.3(3) . . ?
C2 C1 H1 107.9 . . ?
C17 C1 H1 107.9 . . ?
C17 C1 C2 115.9(3) . . ?
O1 C2 C1 103.5(3) . . ?
O1 C2 H2A 111.1 . . ?
O1 C2 H2B 111.1 . . ?
C1 C2 H2A 111.1 . . ?
C1 C2 H2B 111.1 . . ?
H2A C2 H2B 109.0 . . ?
O1 C3 C4 112.9(3) . . ?
N1 C3 O1 118.9(3) . . ?
N1 C3 C4 128.1(3) . . ?
C3 C4 H4 117.0 . . ?
C5 C4 C3 126.1(3) . . ?
C5 C4 H4 117.0 . . ?
C4 C5 S1 125.0(3) . . ?
C4 C5 C6 124.5(3) . . ?
C6 C5 S1 110.5(2) . . ?
C7 C6 C5 126.2(3) . . ?
C7 C6 C11 120.5(3) . . ?
C11 C6 C5 113.3(3) . . ?
C6 C7 H7 120.6 . . ?
C8 C7 C6 118.8(3) . . ?
C8 C7 H7 120.6 . . ?
C7 C8 H8 119.5 . . ?
C7 C8 C9 120.9(3) . . ?
C9 C8 H8 119.5 . . ?
C8 C9 H9 119.7 . . ?
C10 C9 C8 120.6(3) . . ?
C10 C9 H9 119.7 . . ?
C9 C10 H10 120.5 . . ?
C9 C10 C11 119.1(3) . . ?
C11 C10 H10 120.5 . . ?
C6 C11 C10 120.0(3) . . ?
C6 C11 C12 113.1(3) . . ?
C10 C11 C12 126.9(3) . . ?
C11 C12 S1 110.4(2) . . ?
C13 C12 S1 124.4(3) . . ?
C13 C12 C11 125.1(3) . . ?
C12 C13 H13 118.6 . . ?
C12 C13 C14 122.7(3) . . ?
C14 C13 H13 118.6 . . ?
O2 C14 C13 116.6(3) . . ?
N2 C14 O2 118.3(3) . . ?
N2 C14 C13 125.0(3) . . ?
O2 C15 H15A 110.9 . . ?
O2 C15 H15B 110.9 . . ?
O2 C15 C16 104.2(3) . . ?
H15A C15 H15B 108.9 . . ?
C16 C15 H15A 110.9 . . ?
C16 C15 H15B 110.9 . . ?
N2 C16 C15 104.1(3) . . ?
N2 C16 H16 109.0 . . ?
N2 C16 C23 110.3(3) . . ?
C15 C16 H16 109.0 . . ?
C23 C16 C15 115.3(3) . . ?
C23 C16 H16 109.0 . . ?
C18 C17 C1 122.2(3) . . ?
C18 C17 C22 118.0(3) . . ?
C22 C17 C1 119.7(3) . . ?
C17 C18 H18 119.4 . . ?
C17 C18 C19 121.2(3) . . ?
C19 C18 H18 119.4 . . ?
C18 C19 H19 119.8 . . ?
C20 C19 C18 120.4(3) . . ?
C20 C19 H19 119.8 . . ?
C19 C20 H20 120.3 . . ?
C19 C20 C21 119.3(3) . . ?
C21 C20 H20 120.3 . . ?
C20 C21 H21 120.0 . . ?
C20 C21 C22 120.0(3) . . ?
C22 C21 H21 120.0 . . ?
C17 C22 H22 119.4 . . ?
C21 C22 C17 121.1(3) . . ?
C21 C22 H22 119.4 . . ?
C24 C23 C16 119.2(3) . . ?
C28 C23 C16 122.2(3) . . ?
C28 C23 C24 118.6(3) . . ?
C23 C24 H24 119.9 . . ?
C25 C24 C23 120.2(3) . . ?
C25 C24 H24 119.9 . . ?
C24 C25 H25 119.7 . . ?
C26 C25 C24 120.7(3) . . ?
C26 C25 H25 119.7 . . ?
C25 C26 H26 120.4 . . ?
C25 C26 C27 119.3(3) . . ?
C27 C26 H26 120.4 . . ?
C26 C27 H27 119.9 . . ?
C28 C27 C26 120.3(3) . . ?
C28 C27 H27 119.9 . . ?
C23 C28 H28 119.6 . . ?
C27 C28 C23 120.9(3) . . ?
C27 C28 H28 119.6 . . ?
C55 S51 C62 92.75(15) . . ?
C53 O51 C52 105.9(3) . . ?
C64 O52 C65 105.1(2) . . ?
C53 N51 C51 106.4(3) . . ?
C64 N52 C66 106.8(3) . . ?
N51 C51 H51 108.8 . . ?
N51 C51 C52 104.4(3) . . ?
N51 C51 C67 110.7(3) . . ?
C52 C51 H51 108.8 . . ?
C67 C51 H51 108.8 . . ?
C67 C51 C52 115.0(3) . . ?
O51 C52 C51 104.6(3) . . ?
O51 C52 H52A 110.8 . . ?
O51 C52 H52B 110.8 . . ?
C51 C52 H52A 110.8 . . ?
C51 C52 H52B 110.8 . . ?
H52A C52 H52B 108.9 . . ?
O51 C53 C54 113.9(3) . . ?
N51 C53 O51 118.6(3) . . ?
N51 C53 C54 127.5(3) . . ?
C53 C54 H54 117.6 . . ?
C55 C54 C53 124.9(3) . . ?
C55 C54 H54 117.6 . . ?
C54 C55 S51 124.9(3) . . ?
C54 C55 C56 124.5(3) . . ?
C56 C55 S51 110.6(2) . . ?
C57 C56 C55 126.7(3) . . ?
C61 C56 C55 113.2(3) . . ?
C61 C56 C57 120.1(3) . . ?
C56 C57 H57 120.5 . . ?
C58 C57 C56 119.1(3) . . ?
C58 C57 H57 120.5 . . ?
C57 C58 H58 119.7 . . ?
C57 C58 C59 120.5(3) . . ?
C59 C58 H58 119.7 . . ?
C58 C59 H59 119.6 . . ?
C60 C59 C58 120.8(3) . . ?
C60 C59 H59 119.6 . . ?
C59 C60 H60 120.4 . . ?
C59 C60 C61 119.1(3) . . ?
C61 C60 H60 120.4 . . ?
C56 C61 C60 120.4(3) . . ?
C56 C61 C62 113.3(3) . . ?
C60 C61 C62 126.3(3) . . ?
C61 C62 S51 110.1(2) . . ?
C63 C62 S51 126.1(3) . . ?
C63 C62 C61 123.8(3) . . ?
C62 C63 H63 115.8 . . ?
C62 C63 C64 128.3(3) . . ?
C64 C63 H63 115.8 . . ?
O52 C64 C63 117.6(3) . . ?
N52 C64 O52 118.8(3) . . ?
N52 C64 C63 123.5(3) . . ?
O52 C65 H65A 110.9 . . ?
O52 C65 H65B 110.9 . . ?
O52 C65 C66 104.2(3) . . ?
H65A C65 H65B 108.9 . . ?
C66 C65 H65A 110.9 . . ?
C66 C65 H65B 110.9 . . ?
N52 C66 C65 103.7(2) . . ?
N52 C66 H66 109.6 . . ?
N52 C66 C73 110.9(2) . . ?
C65 C66 H66 109.6 . . ?
C73 C66 C65 113.3(3) . . ?
C73 C66 H66 109.6 . . ?
C68 C67 C51 119.6(3) . . ?
C68 C67 C72 118.3(3) . . ?
C72 C67 C51 122.1(3) . . ?
C67 C68 H68 119.3 . . ?
C67 C68 C69 121.5(3) . . ?
C69 C68 H68 119.3 . . ?
C68 C69 H69 120.2 . . ?
C70 C69 C68 119.6(3) . . ?
C70 C69 H69 120.2 . . ?
C69 C70 H70 120.1 . . ?
C69 C70 C71 119.8(3) . . ?
C71 C70 H70 120.1 . . ?
C70 C71 H71 120.0 . . ?
C70 C71 C72 120.1(3) . . ?
C72 C71 H71 120.0 . . ?
C67 C72 C71 120.8(3) . . ?
C67 C72 H72 119.6 . . ?
C71 C72 H72 119.6 . . ?
C74 C73 C66 120.7(3) . . ?
C78 C73 C66 120.8(3) . . ?
C78 C73 C74 118.5(3) . . ?
C73 C74 H74 119.7 . . ?
C75 C74 C73 120.5(3) . . ?
C75 C74 H74 119.7 . . ?
C74 C75 H75 119.7 . . ?
C76 C75 C74 120.7(3) . . ?
C76 C75 H75 119.7 . . ?
C75 C76 H76 120.3 . . ?
C75 C76 C77 119.3(3) . . ?
C77 C76 H76 120.3 . . ?
C76 C77 H77 120.0 . . ?
C78 C77 C76 120.1(3) . . ?
C78 C77 H77 120.0 . . ?
C73 C78 C77 120.9(3) . . ?
C73 C78 H78 119.6 . . ?
C77 C78 H78 119.6 . . ?

loop_
_geom_bond_atom_site_label_1
_geom_bond_atom_site_label_2
_geom_bond_distance
_geom_bond_site_symmetry_2
_geom_bond_publ_flag
S1 C5 1.760(3) . ?
S1 C12 1.766(3) . ?
O1 C2 1.444(4) . ?
O1 C3 1.361(4) . ?
O2 C14 1.370(4) . ?
O2 C15 1.450(4) . ?
N1 C1 1.481(4) . ?
N1 C3 1.273(4) . ?
N2 C14 1.273(4) . ?
N2 C16 1.466(4) . ?
C1 H1 1.0000 . ?
C1 C2 1.540(5) . ?
C1 C17 1.525(5) . ?
C2 H2A 0.9900 . ?
C2 H2B 0.9900 . ?
C3 C4 1.455(4) . ?
C4 H4 0.9500 . ?
C4 C5 1.334(5) . ?
C5 C6 1.467(4) . ?
C6 C7 1.392(4) . ?
C6 C11 1.398(4) . ?
C7 H7 0.9500 . ?
C7 C8 1.382(5) . ?
C8 H8 0.9500 . ?
C8 C9 1.390(5) . ?
C9 H9 0.9500 . ?
C9 C10 1.381(5) . ?
C10 H10 0.9500 . ?
C10 C11 1.399(4) . ?
C11 C12 1.466(4) . ?
C12 C13 1.342(5) . ?
C13 H13 0.9500 . ?
C13 C14 1.444(4) . ?
C15 H15A 0.9900 . ?
C15 H15B 0.9900 . ?
C15 C16 1.552(5) . ?
C16 H16 1.0000 . ?
C16 C23 1.524(4) . ?
C17 C18 1.383(5) . ?
C17 C22 1.390(5) . ?
C18 H18 0.9500 . ?
C18 C19 1.387(5) . ?
C19 H19 0.9500 . ?
C19 C20 1.377(5) . ?
C20 H20 0.9500 . ?
C20 C21 1.388(5) . ?
C21 H21 0.9500 . ?
C21 C22 1.388(5) . ?
C22 H22 0.9500 . ?
C23 C24 1.394(5) . ?
C23 C28 1.390(4) . ?
C24 H24 0.9500 . ?
C24 C25 1.388(5) . ?
C25 H25 0.9500 . ?
C25 C26 1.381(5) . ?
C26 H26 0.9500 . ?
C26 C27 1.388(5) . ?
C27 H27 0.9500 . ?
C27 C28 1.382(5) . ?
C28 H28 0.9500 . ?
S51 C55 1.757(3) . ?
S51 C62 1.765(3) . ?
O51 C52 1.443(4) . ?
O51 C53 1.371(4) . ?
O52 C64 1.363(4) . ?
O52 C65 1.460(4) . ?
N51 C51 1.485(4) . ?
N51 C53 1.276(4) . ?
N52 C64 1.272(4) . ?
N52 C66 1.484(4) . ?
C51 H51 1.0000 . ?
C51 C52 1.543(5) . ?
C51 C67 1.511(5) . ?
C52 H52A 0.9900 . ?
C52 H52B 0.9900 . ?
C53 C54 1.448(5) . ?
C54 H54 0.9500 . ?
C54 C55 1.353(4) . ?
C55 C56 1.459(4) . ?
C56 C57 1.402(5) . ?
C56 C61 1.394(5) . ?
C57 H57 0.9500 . ?
C57 C58 1.381(5) . ?
C58 H58 0.9500 . ?
C58 C59 1.402(5) . ?
C59 H59 0.9500 . ?
C59 C60 1.372(5) . ?
C60 H60 0.9500 . ?
C60 C61 1.402(4) . ?
C61 C62 1.467(4) . ?
C62 C63 1.346(4) . ?
C63 H63 0.9500 . ?
C63 C64 1.444(4) . ?
C65 H65A 0.9900 . ?
C65 H65B 0.9900 . ?
C65 C66 1.542(5) . ?
C66 H66 1.0000 . ?
C66 C73 1.509(4) . ?
C67 C68 1.383(5) . ?
C67 C72 1.385(5) . ?
C68 H68 0.9500 . ?
C68 C69 1.388(5) . ?
C69 H69 0.9500 . ?
C69 C70 1.381(5) . ?
C70 H70 0.9500 . ?
C70 C71 1.382(5) . ?
C71 H71 0.9500 . ?
C71 C72 1.391(5) . ?
C72 H72 0.9500 . ?
C73 C74 1.393(4) . ?
C73 C78 1.386(4) . ?
C74 H74 0.9500 . ?
C74 C75 1.387(5) . ?
C75 H75 0.9500 . ?
C75 C76 1.374(5) . ?
C76 H76 0.9500 . ?
C76 C77 1.391(5) . ?
C77 H77 0.9500 . ?
C77 C78 1.387(5) . ?
C78 H78 0.9500 . ?

loop_
_geom_torsion_atom_site_label_1
_geom_torsion_atom_site_label_2
_geom_torsion_atom_site_label_3
_geom_torsion_atom_site_label_4
_geom_torsion
_geom_torsion_site_symmetry_1
_geom_torsion_site_symmetry_2
_geom_torsion_site_symmetry_3
_geom_torsion_site_symmetry_4
_geom_torsion_publ_flag
S1 C5 C6 C7 176.9(3) . . . . ?
S1 C5 C6 C11 -0.8(3) . . . . ?
S1 C12 C13 C14 0.8(5) . . . . ?
O1 C3 C4 C5 -178.9(3) . . . . ?
O2 C15 C16 N2 4.6(3) . . . . ?
O2 C15 C16 C23 125.6(3) . . . . ?
N1 C1 C2 O1 11.4(3) . . . . ?
N1 C1 C17 C18 140.6(3) . . . . ?
N1 C1 C17 C22 -41.7(4) . . . . ?
N1 C3 C4 C5 -1.9(6) . . . . ?
N2 C16 C23 C24 -25.0(4) . . . . ?
N2 C16 C23 C28 156.1(3) . . . . ?
C1 N1 C3 O1 4.5(4) . . . . ?
C1 N1 C3 C4 -172.3(3) . . . . ?
C1 C17 C18 C19 178.9(3) . . . . ?
C1 C17 C22 C21 -178.7(3) . . . . ?
C2 O1 C3 N1 3.3(4) . . . . ?
C2 O1 C3 C4 -179.4(3) . . . . ?
C2 C1 C17 C18 20.4(5) . . . . ?
C2 C1 C17 C22 -161.9(3) . . . . ?
C3 O1 C2 C1 -9.1(3) . . . . ?
C3 N1 C1 C2 -9.8(3) . . . . ?
C3 N1 C1 C17 -136.3(3) . . . . ?
C3 C4 C5 S1 -5.1(5) . . . . ?
C3 C4 C5 C6 174.4(3) . . . . ?
C4 C5 C6 C7 -2.7(5) . . . . ?
C4 C5 C6 C11 179.6(3) . . . . ?
C5 S1 C12 C11 0.0(2) . . . . ?
C5 S1 C12 C13 -177.8(3) . . . . ?
C5 C6 C7 C8 -178.1(3) . . . . ?
C5 C6 C11 C10 179.0(3) . . . . ?
C5 C6 C11 C12 0.8(4) . . . . ?
C6 C7 C8 C9 -0.3(5) . . . . ?
C6 C11 C12 S1 -0.4(3) . . . . ?
C6 C11 C12 C13 177.3(3) . . . . ?
C7 C6 C11 C10 1.1(5) . . . . ?
C7 C6 C11 C12 -177.1(3) . . . . ?
C7 C8 C9 C10 0.6(5) . . . . ?
C8 C9 C10 C11 -0.1(5) . . . . ?
C9 C10 C11 C6 -0.8(5) . . . . ?
C9 C10 C11 C12 177.1(3) . . . . ?
C10 C11 C12 S1 -178.5(3) . . . . ?
C10 C11 C12 C13 -0.7(5) . . . . ?
C11 C6 C7 C8 -0.6(5) . . . . ?
C11 C12 C13 C14 -176.6(3) . . . . ?
C12 S1 C5 C4 -179.9(3) . . . . ?
C12 S1 C5 C6 0.5(2) . . . . ?
C12 C13 C14 O2 169.6(3) . . . . ?
C12 C13 C14 N2 -8.5(5) . . . . ?
C14 O2 C15 C16 -4.4(3) . . . . ?
C14 N2 C16 C15 -3.1(4) . . . . ?
C14 N2 C16 C23 -127.4(3) . . . . ?
C15 O2 C14 N2 2.9(4) . . . . ?
C15 O2 C14 C13 -175.4(3) . . . . ?
C15 C16 C23 C24 -142.6(3) . . . . ?
C15 C16 C23 C28 38.5(4) . . . . ?
C16 N2 C14 O2 0.3(4) . . . . ?
C16 N2 C14 C13 178.4(3) . . . . ?
C16 C23 C24 C25 -179.4(3) . . . . ?
C16 C23 C28 C27 -179.9(3) . . . . ?
C17 C1 C2 O1 135.7(3) . . . . ?
C17 C18 C19 C20 -0.5(6) . . . . ?
C18 C17 C22 C21 -0.9(5) . . . . ?
C18 C19 C20 C21 -0.5(6) . . . . ?
C19 C20 C21 C22 0.8(6) . . . . ?
C20 C21 C22 C17 -0.1(5) . . . . ?
C22 C17 C18 C19 1.2(5) . . . . ?
C23 C24 C25 C26 -1.1(5) . . . . ?
C24 C23 C28 C27 1.2(5) . . . . ?
C24 C25 C26 C27 1.8(5) . . . . ?
C25 C26 C27 C28 -1.1(6) . . . . ?
C26 C27 C28 C23 -0.5(5) . . . . ?
C28 C23 C24 C25 -0.4(5) . . . . ?
S51 C55 C56 C57 -179.0(3) . . . . ?
S51 C55 C56 C61 0.0(3) . . . . ?
S51 C62 C63 C64 -0.9(5) . . . . ?
O51 C53 C54 C55 -175.9(3) . . . . ?
O52 C65 C66 N52 -11.3(3) . . . . ?
O52 C65 C66 C73 109.0(3) . . . . ?
N51 C51 C52 O51 3.1(3) . . . . ?
N51 C51 C67 C68 -96.4(4) . . . . ?
N51 C51 C67 C72 82.6(4) . . . . ?
N51 C53 C54 C55 5.6(5) . . . . ?
N52 C66 C73 C74 -135.6(3) . . . . ?
N52 C66 C73 C78 45.6(4) . . . . ?
C51 N51 C53 O51 -0.9(4) . . . . ?
C51 N51 C53 C54 177.5(3) . . . . ?
C51 C67 C68 C69 178.9(3) . . . . ?
C51 C67 C72 C71 -179.1(3) . . . . ?
C52 O51 C53 N51 3.1(4) . . . . ?
C52 O51 C53 C54 -175.6(3) . . . . ?
C52 C51 C67 C68 145.6(3) . . . . ?
C52 C51 C67 C72 -35.4(4) . . . . ?
C53 O51 C52 C51 -3.6(3) . . . . ?
C53 N51 C51 C52 -1.5(3) . . . . ?
C53 N51 C51 C67 -125.8(3) . . . . ?
C53 C54 C55 S51 3.0(5) . . . . ?
C53 C54 C55 C56 -176.5(3) . . . . ?
C54 C55 C56 C57 0.6(5) . . . . ?
C54 C55 C56 C61 179.5(3) . . . . ?
C55 S51 C62 C61 -1.3(2) . . . . ?
C55 S51 C62 C63 177.7(3) . . . . ?
C55 C56 C57 C58 179.1(3) . . . . ?
C55 C56 C61 C60 -179.9(3) . . . . ?
C55 C56 C61 C62 -0.9(4) . . . . ?
C56 C57 C58 C59 0.4(5) . . . . ?
C56 C61 C62 S51 1.5(3) . . . . ?
C56 C61 C62 C63 -177.5(3) . . . . ?
C57 C56 C61 C60 -0.9(5) . . . . ?
C57 C56 C61 C62 178.1(3) . . . . ?
C57 C58 C59 C60 -0.4(5) . . . . ?
C58 C59 C60 C61 -0.3(5) . . . . ?
C59 C60 C61 C56 0.9(5) . . . . ?
C59 C60 C61 C62 -177.9(3) . . . . ?
C60 C61 C62 S51 -179.6(3) . . . . ?
C60 C61 C62 C63 1.4(5) . . . . ?
C61 C56 C57 C58 0.2(5) . . . . ?
C61 C62 C63 C64 177.9(3) . . . . ?
C62 S51 C55 C54 -178.8(3) . . . . ?
C62 S51 C55 C56 0.8(2) . . . . ?
C62 C63 C64 O52 -1.6(5) . . . . ?
C62 C63 C64 N52 -180.0(3) . . . . ?
C64 O52 C65 C66 10.8(3) . . . . ?
C64 N52 C66 C65 7.7(3) . . . . ?
C64 N52 C66 C73 -114.2(3) . . . . ?
C65 O52 C64 N52 -6.9(4) . . . . ?
C65 O52 C64 C63 174.7(3) . . . . ?
C65 C66 C73 C74 108.3(3) . . . . ?
C65 C66 C73 C78 -70.4(4) . . . . ?
C66 N52 C64 O52 -0.8(4) . . . . ?
C66 N52 C64 C63 177.5(3) . . . . ?
C66 C73 C74 C75 -178.1(3) . . . . ?
C66 C73 C78 C77 178.6(3) . . . . ?
C67 C51 C52 O51 124.7(3) . . . . ?
C67 C68 C69 C70 0.3(6) . . . . ?
C68 C67 C72 C71 -0.1(5) . . . . ?
C68 C69 C70 C71 -0.3(6) . . . . ?
C69 C70 C71 C72 0.1(6) . . . . ?
C70 C71 C72 C67 0.1(5) . . . . ?
C72 C67 C68 C69 -0.1(5) . . . . ?
C73 C74 C75 C76 -0.9(5) . . . . ?
C74 C73 C78 C77 -0.2(5) . . . . ?
C74 C75 C76 C77 0.5(5) . . . . ?
C75 C76 C77 C78 0.0(5) . . . . ?
C76 C77 C78 C73 -0.2(5) . . . . ?
C78 C73 C74 C75 0.7(5) . . . . ?

loop_
_exptl_oxdiff_crystal_face_indexfrac_h
_exptl_oxdiff_crystal_face_indexfrac_k
_exptl_oxdiff_crystal_face_indexfrac_l
_exptl_oxdiff_crystal_face_x
_exptl_oxdiff_crystal_face_y
_exptl_oxdiff_crystal_face_z
-6.0352 14.4357 -6.8376 0.0226 -0.1088 -0.9938
1.8199 12.4555 -15.1817 0.8738 0.1640 -0.4577
6.5426 8.5045 -10.9302 0.9008 0.3736 0.2213
-0.0540 -49.0587 -1.6093 0.1722 -0.9280 0.3305
7.2212 -5.8960 -9.1072 0.8660 0.1603 0.4737
6.0352 -14.4357 6.8376 -0.0226 0.1088 0.9938
-6.4002 1.3565 11.6480 -0.9495 -0.1763 -0.2597
6.0615 7.4272 7.5575 -0.0993 0.5225 0.8469
-1.8955 -12.2966 15.1872 -0.8783 -0.1648 0.4487
5.0866 25.5452 6.9499 -0.1509 0.8024 0.5774
0.4060 48.7778 2.0259 -0.1755 0.9449 -0.2764
